data_7700289
loop_
_publ_author_name
'Cui, Hui-Hui'
'Zhang, Yi-Quan'
'Chen, Xue-Tai'
'Wang, Zhenxing'
'Xue, Zi-Ling'

_publ_section_title
;
 Magnetic anisotropy and slow magnetic relaxation processes of
 cobalt(ii)-pseudohalide complexes.
;
_journal_issue 28
_journal_name_full 'Dalton transactions (Cambridge, England : 2003)'
_journal_page_first 10743
_journal_page_last 10752
_journal_paper_doi 10.1039/c9dt00644c
_journal_volume 48
_journal_year 2019
_chemical_formula_sum 'C30 H59 Co2 N13 Se4'
_chemical_formula_weight 1035.60
_space_group_crystal_system monoclinic
_space_group_IT_number 14
_space_group_name_Hall '-P 2yn'
_space_group_name_H-M_alt 'P 1 21/n 1'
_symmetry_space_group_name_Hall '-P 2yn'
_symmetry_space_group_name_H-M 'P 1 21/n 1'
_atom_sites_solution_hydrogens geom
_audit_creation_method SHELXL-2014/6
_audit_update_record
;
2018-11-03 deposited with the CCDC.    2019-06-18 downloaded from the CCDC.
;
_cell_angle_alpha 90
_cell_angle_beta 104.702(2)
_cell_angle_gamma 90
_cell_formula_units_Z 4
_cell_length_a 8.8160(6)
_cell_length_b 30.768(2)
_cell_length_c 15.7142(11)
_cell_measurement_reflns_used 9952
_cell_measurement_temperature 155(2)
_cell_measurement_theta_max 27.62
_cell_measurement_theta_min 2.40
_cell_volume 4122.9(5)
_computing_cell_refinement 'Bruker SMART'
_computing_data_collection 'Bruker SMART'
_computing_data_reduction 'Bruker SAINT'
_computing_molecular_graphics 'Bruker SHELXTL'
_computing_publication_material 'Bruker SHELXTL'
_computing_structure_refinement 'SHELXL-2014/6 (Sheldrick, 2014)'
_computing_structure_solution 'SHELXS-97 (Sheldrick, 1990)'
_diffrn_ambient_temperature 155(2)
_diffrn_measured_fraction_theta_full 0.973
_diffrn_measured_fraction_theta_max 0.998
_diffrn_measurement_device_type 'CCD area detector'
_diffrn_measurement_method 'phi and omega scans'
_diffrn_radiation_type MoK\a
_diffrn_radiation_wavelength 0.71073
_diffrn_reflns_av_R_equivalents 0.0509
_diffrn_reflns_av_unetI/netI 0.0424
_diffrn_reflns_Laue_measured_fraction_full 0.973
_diffrn_reflns_Laue_measured_fraction_max 0.998
_diffrn_reflns_limit_h_max 10
_diffrn_reflns_limit_h_min -10
_diffrn_reflns_limit_k_max 32
_diffrn_reflns_limit_k_min -36
_diffrn_reflns_limit_l_max 18
_diffrn_reflns_limit_l_min -18
_diffrn_reflns_number 29345
_diffrn_reflns_point_group_measured_fraction_full 0.973
_diffrn_reflns_point_group_measured_fraction_max 0.998
_diffrn_reflns_theta_full 25.242
_diffrn_reflns_theta_max 25.018
_diffrn_reflns_theta_min 2.396
_exptl_absorpt_coefficient_mu 4.375
_exptl_absorpt_correction_T_max 0.2735
_exptl_absorpt_correction_T_min 0.2549
_exptl_absorpt_correction_type multi-scan
_exptl_absorpt_process_details sadabs
_exptl_crystal_density_diffrn 1.668
_exptl_crystal_description black
_exptl_crystal_F_000 2080
_exptl_crystal_size_max 0.430
_exptl_crystal_size_mid 0.420
_exptl_crystal_size_min 0.400
_refine_diff_density_max 1.305
_refine_diff_density_min -0.666
_refine_diff_density_rms 0.089
_refine_ls_extinction_method none
_refine_ls_goodness_of_fit_ref 1.052
_refine_ls_hydrogen_treatment constr
_refine_ls_matrix_type full
_refine_ls_number_parameters 451
_refine_ls_number_reflns 7272
_refine_ls_number_restraints 0
_refine_ls_restrained_S_all 1.052
_refine_ls_R_factor_all 0.0384
_refine_ls_R_factor_gt 0.0305
_refine_ls_shift/su_max 0.003
_refine_ls_shift/su_mean 0.000
_refine_ls_structure_factor_coef Fsqd
_refine_ls_weighting_details 'w=1/[\s^2^(Fo^2^)+(0.0284P)^2^+4.3210P] where P=(Fo^2^+2Fc^2^)/3'
_refine_ls_weighting_scheme calc
_refine_ls_wR_factor_gt 0.0721
_refine_ls_wR_factor_ref 0.0749
_reflns_Friedel_coverage 0.000
_reflns_number_gt 6283
_reflns_number_total 7272
_reflns_threshold_expression 'I > 2\s(I)'
_cod_data_source_file c9dt00644c2.cif
_cod_data_source_block 2
_cod_depositor_comments 'Adding full bibliography for 7700288--7700291.cif.'
_cod_database_code 7700289
_shelx_space_group_comment
;
The symmetry employed for this shelxl refinement is uniquely defined
by the following loop, which should always be used as a source of
symmetry information in preference to the above space-group names.
They are only intended as comments.
;
_shelx_estimated_absorpt_t_min 0.255
_shelx_estimated_absorpt_t_max 0.274
_shelxl_version_number 2014/6

loop_
_space_group_symop_operation_xyz
'x, y, z'
'-x+1/2, y+1/2, -z+1/2'
'-x, -y, -z'
'x-1/2, -y-1/2, z-1/2'

loop_
_atom_site_label
_atom_site_type_symbol
_atom_site_fract_x
_atom_site_fract_y
_atom_site_fract_z
_atom_site_U_iso_or_equiv
_atom_site_adp_type
_atom_site_occupancy
_atom_site_site_symmetry_order
_atom_site_calc_flag
_atom_site_refinement_flags_posn
_atom_site_refinement_flags_adp
Se1 Se 0.02697(4) 0.69944(2) 0.71656(2) 0.01926(9) Uani 1 1 d . .
Se2 Se 0.64836(4) 0.65042(2) 0.62511(2) 0.02006(9) Uani 1 1 d . .
Se3 Se 0.55887(4) 0.58226(2) 0.42265(2) 0.02734(10) Uani 1 1 d . .
Se4 Se 0.81079(4) 0.61387(2) 0.04866(2) 0.02661(10) Uani 1 1 d . .
Co1 Co 0.55496(5) 0.75749(2) 0.83862(3) 0.01245(10) Uani 1 1 d . .
Co2 Co 0.80726(5) 0.48352(2) 0.24108(3) 0.01390(10) Uani 1 1 d . .
N1 N 0.6721(3) 0.80735(8) 0.77820(17) 0.0166(6) Uani 1 1 d . .
N2 N 0.7907(3) 0.75850(8) 0.93677(17) 0.0174(6) Uani 1 1 d . .
N3 N 0.4892(3) 0.73430(8) 0.95626(17) 0.0168(6) Uani 1 1 d . .
N4 N 0.4412(3) 0.81882(8) 0.87477(18) 0.0185(6) Uani 1 1 d . .
N5 N 0.9231(3) 0.44438(8) 0.14957(17) 0.0154(6) Uani 1 1 d . .
N6 N 0.6053(3) 0.44811(8) 0.16419(18) 0.0186(6) Uani 1 1 d . .
N7 N 0.7821(3) 0.43130(8) 0.34196(18) 0.0182(6) Uani 1 1 d . .
N8 N 1.0468(3) 0.48115(8) 0.31977(18) 0.0196(6) Uani 1 1 d . .
N9 N 0.3366(3) 0.74263(9) 0.75736(18) 0.0218(6) Uani 1 1 d . .
N10 N 0.6289(3) 0.70457(9) 0.7772(2) 0.0230(6) Uani 1 1 d . .
N11 N 0.7140(4) 0.52643(9) 0.3168(2) 0.0273(7) Uani 1 1 d . .
N12 N 0.8035(3) 0.53593(9) 0.1567(2) 0.0253(7) Uani 1 1 d . .
N13 N 0.2323(5) 0.56254(14) 0.1446(3) 0.0596(11) Uani 1 1 d . .
C1 C 0.8426(4) 0.80052(11) 0.8154(2) 0.0219(7) Uani 1 1 d . .
H1A H 0.8995 0.8252 0.8006 0.026 Uiso 1 1 calc R U
H1B H 0.8753 0.7748 0.7890 0.026 Uiso 1 1 calc R U
C2 C 0.8838(4) 0.79508(12) 0.9143(2) 0.0245(8) Uani 1 1 d . .
H2A H 0.9949 0.7890 0.9360 0.029 Uiso 1 1 calc R U
H2B H 0.8605 0.8216 0.9417 0.029 Uiso 1 1 calc R U
C3 C 0.7575(4) 0.76441(11) 1.0240(2) 0.0200(7) Uani 1 1 d . .
H3A H 0.7253 0.7942 1.0300 0.024 Uiso 1 1 calc R U
H3B H 0.8517 0.7588 1.0702 0.024 Uiso 1 1 calc R U
C4 C 0.6281(4) 0.73343(11) 1.0333(2) 0.0198(7) Uani 1 1 d . .
H4A H 0.6698 0.7041 1.0409 0.024 Uiso 1 1 calc R U
H4B H 0.5951 0.7410 1.0858 0.024 Uiso 1 1 calc R U
C5 C 0.3641(4) 0.76442(10) 0.9696(2) 0.0202(7) Uani 1 1 d . .
H5A H 0.3472 0.7595 1.0275 0.024 Uiso 1 1 calc R U
H5B H 0.2668 0.7581 0.9263 0.024 Uiso 1 1 calc R U
C6 C 0.4074(4) 0.81145(10) 0.9615(2) 0.0218(7) Uani 1 1 d . .
H6A H 0.3217 0.8300 0.9672 0.026 Uiso 1 1 calc R U
H6B H 0.4991 0.8187 1.0082 0.026 Uiso 1 1 calc R U
C7 C 0.5579(4) 0.85336(10) 0.8775(2) 0.0250(8) Uani 1 1 d . .
H7A H 0.6434 0.8499 0.9298 0.030 Uiso 1 1 calc R U
H7B H 0.5098 0.8814 0.8809 0.030 Uiso 1 1 calc R U
C8 C 0.6220(4) 0.85203(10) 0.7969(2) 0.0242(8) Uani 1 1 d . .
H8A H 0.5421 0.8623 0.7465 0.029 Uiso 1 1 calc R U
H8B H 0.7110 0.8715 0.8055 0.029 Uiso 1 1 calc R U
C9 C 0.6349(4) 0.80065(11) 0.6816(2) 0.0233(7) Uani 1 1 d . .
H9A H 0.6888 0.8220 0.6558 0.035 Uiso 1 1 calc R U
H9B H 0.5239 0.8035 0.6573 0.035 Uiso 1 1 calc R U
H9C H 0.6680 0.7721 0.6693 0.035 Uiso 1 1 calc R U
C10 C 0.8804(4) 0.71767(12) 0.9368(2) 0.0269(8) Uani 1 1 d . .
H10A H 0.9099 0.7151 0.8823 0.040 Uiso 1 1 calc R U
H10B H 0.8164 0.6933 0.9435 0.040 Uiso 1 1 calc R U
H10C H 0.9730 0.7182 0.9848 0.040 Uiso 1 1 calc R U
C11 C 0.4224(4) 0.68976(11) 0.9438(2) 0.0257(8) Uani 1 1 d . .
H11A H 0.3956 0.6806 0.9966 0.039 Uiso 1 1 calc R U
H11B H 0.4985 0.6701 0.9312 0.039 Uiso 1 1 calc R U
H11C H 0.3301 0.6897 0.8958 0.039 Uiso 1 1 calc R U
C12 C 0.2935(4) 0.83099(12) 0.8095(2) 0.0297(9) Uani 1 1 d . .
H12A H 0.2610 0.8594 0.8232 0.045 Uiso 1 1 calc R U
H12B H 0.2132 0.8102 0.8115 0.045 Uiso 1 1 calc R U
H12C H 0.3109 0.8312 0.7516 0.045 Uiso 1 1 calc R U
C13 C 0.8088(4) 0.41130(10) 0.1045(2) 0.0197(7) Uani 1 1 d . .
H13A H 0.8135 0.3860 0.1420 0.024 Uiso 1 1 calc R U
H13B H 0.8333 0.4022 0.0505 0.024 Uiso 1 1 calc R U
C14 C 0.6459(4) 0.43108(11) 0.0842(2) 0.0232(7) Uani 1 1 d . .
H14A H 0.6399 0.4546 0.0424 0.028 Uiso 1 1 calc R U
H14B H 0.5697 0.4092 0.0571 0.028 Uiso 1 1 calc R U
C15 C 0.5603(4) 0.41269(11) 0.2181(2) 0.0244(8) Uani 1 1 d . .
H15A H 0.5129 0.3891 0.1794 0.029 Uiso 1 1 calc R U
H15B H 0.4821 0.4238 0.2462 0.029 Uiso 1 1 calc R U
C16 C 0.6971(4) 0.39501(10) 0.2880(2) 0.0211(7) Uani 1 1 d . .
H16A H 0.6593 0.3748 0.3253 0.025 Uiso 1 1 calc R U
H16B H 0.7677 0.3795 0.2604 0.025 Uiso 1 1 calc R U
C17 C 0.9434(4) 0.41896(11) 0.3897(2) 0.0257(8) Uani 1 1 d . .
H17A H 0.9841 0.3976 0.3559 0.031 Uiso 1 1 calc R U
H17B H 0.9427 0.4062 0.4460 0.031 Uiso 1 1 calc R U
C18 C 1.0465(4) 0.45878(12) 0.4037(2) 0.0267(8) Uani 1 1 d . .
H18A H 1.0101 0.4789 0.4418 0.032 Uiso 1 1 calc R U
H18B H 1.1529 0.4504 0.4332 0.032 Uiso 1 1 calc R U
C19 C 1.1504(4) 0.45855(11) 0.2725(2) 0.0249(8) Uani 1 1 d . .
H19A H 1.2349 0.4445 0.3152 0.030 Uiso 1 1 calc R U
H19B H 1.1966 0.4799 0.2413 0.030 Uiso 1 1 calc R U
C20 C 1.0643(4) 0.42472(11) 0.2072(2) 0.0214(7) Uani 1 1 d . .
H20A H 1.1325 0.4141 0.1721 0.026 Uiso 1 1 calc R U
H20B H 1.0348 0.4003 0.2386 0.026 Uiso 1 1 calc R U
C21 C 0.4713(4) 0.47841(12) 0.1360(3) 0.0310(9) Uani 1 1 d . .
H21A H 0.5008 0.5021 0.1039 0.047 Uiso 1 1 calc R U
H21B H 0.4423 0.4894 0.1869 0.047 Uiso 1 1 calc R U
H21C H 0.3838 0.4633 0.0990 0.047 Uiso 1 1 calc R U
C22 C 0.6948(4) 0.44445(12) 0.4069(2) 0.0292(8) Uani 1 1 d . .
H22A H 0.6840 0.4199 0.4426 0.044 Uiso 1 1 calc R U
H22B H 0.5928 0.4549 0.3765 0.044 Uiso 1 1 calc R U
H22C H 0.7511 0.4671 0.4436 0.044 Uiso 1 1 calc R U
C23 C 1.1066(4) 0.52597(11) 0.3404(3) 0.0324(9) Uani 1 1 d . .
H23A H 1.0411 0.5411 0.3710 0.049 Uiso 1 1 calc R U
H23B H 1.1055 0.5410 0.2867 0.049 Uiso 1 1 calc R U
H23C H 1.2120 0.5248 0.3768 0.049 Uiso 1 1 calc R U
C24 C 0.9692(4) 0.47093(11) 0.0809(2) 0.0250(8) Uani 1 1 d . .
H24A H 1.0342 0.4947 0.1084 0.037 Uiso 1 1 calc R U
H24B H 0.8768 0.4821 0.0406 0.037 Uiso 1 1 calc R U
H24C H 1.0263 0.4531 0.0496 0.037 Uiso 1 1 calc R U
C25 C 0.2159(4) 0.72527(10) 0.7413(2) 0.0180(7) Uani 1 1 d . .
C26 C 0.6367(4) 0.68308(10) 0.7179(2) 0.0165(7) Uani 1 1 d . .
C27 C 0.6517(4) 0.54880(10) 0.3579(2) 0.0200(7) Uani 1 1 d . .
C28 C 0.8071(4) 0.56671(10) 0.1147(2) 0.0186(7) Uani 1 1 d . .
C29 C 0.3392(5) 0.58378(14) 0.1540(3) 0.0362(9) Uani 1 1 d . .
C30 C 0.4778(4) 0.61040(14) 0.1664(3) 0.0396(10) Uani 1 1 d . .
H30A H 0.5448 0.6054 0.2240 0.059 Uiso 1 1 calc R U
H30B H 0.4481 0.6405 0.1606 0.059 Uiso 1 1 calc R U
H30C H 0.5328 0.6031 0.1229 0.059 Uiso 1 1 calc R U

loop_
_atom_site_aniso_label
_atom_site_aniso_U_11
_atom_site_aniso_U_22
_atom_site_aniso_U_33
_atom_site_aniso_U_23
_atom_site_aniso_U_13
_atom_site_aniso_U_12
Se1 0.01557(16) 0.01960(18) 0.02239(18) 0.00077(13) 0.00440(14) -0.00188(13)
Se2 0.02064(17) 0.02243(18) 0.01763(18) -0.00597(13) 0.00583(14) -0.00175(13)
Se3 0.02882(19) 0.0290(2) 0.0262(2) -0.00674(15) 0.01059(16) 0.00676(15)
Se4 0.0351(2) 0.01596(18) 0.0288(2) 0.00853(14) 0.00821(17) 0.00237(15)
Co1 0.0132(2) 0.0118(2) 0.0112(2) -0.00141(16) 0.00102(17) -0.00116(16)
Co2 0.0169(2) 0.0103(2) 0.0149(2) 0.00042(16) 0.00480(18) 0.00107(16)
N1 0.0213(14) 0.0161(14) 0.0120(14) -0.0002(11) 0.0037(12) -0.0019(11)
N2 0.0186(13) 0.0181(14) 0.0142(14) 0.0016(11) 0.0019(12) 0.0019(11)
N3 0.0207(13) 0.0165(14) 0.0135(14) 0.0000(11) 0.0047(12) -0.0004(11)
N4 0.0222(14) 0.0135(14) 0.0195(15) 0.0008(11) 0.0049(12) 0.0042(11)
N5 0.0218(14) 0.0114(13) 0.0158(14) -0.0001(11) 0.0096(12) -0.0019(11)
N6 0.0168(13) 0.0179(14) 0.0199(15) 0.0011(11) 0.0023(12) 0.0012(11)
N7 0.0241(14) 0.0167(14) 0.0164(14) 0.0030(11) 0.0099(12) 0.0016(11)
N8 0.0189(14) 0.0166(14) 0.0213(15) -0.0016(11) 0.0014(12) -0.0015(11)
N9 0.0186(15) 0.0264(16) 0.0172(15) -0.0031(12) -0.0012(12) -0.0023(12)
N10 0.0225(15) 0.0210(15) 0.0256(17) -0.0061(13) 0.0064(13) -0.0015(12)
N11 0.0395(17) 0.0194(15) 0.0266(17) 0.0024(13) 0.0149(15) 0.0069(13)
N12 0.0338(17) 0.0176(15) 0.0275(17) 0.0044(13) 0.0132(14) 0.0066(13)
N13 0.045(2) 0.052(3) 0.077(3) 0.001(2) 0.006(2) -0.001(2)
C1 0.0179(16) 0.0270(19) 0.0203(18) 0.0035(14) 0.0043(15) -0.0062(14)
C2 0.0176(16) 0.030(2) 0.023(2) -0.0006(15) 0.0010(15) -0.0063(14)
C3 0.0209(16) 0.0230(18) 0.0126(17) -0.0002(13) -0.0019(14) 0.0017(14)
C4 0.0230(17) 0.0237(18) 0.0120(16) 0.0029(13) 0.0030(14) 0.0053(14)
C5 0.0200(16) 0.0253(19) 0.0172(17) 0.0013(14) 0.0084(14) 0.0028(14)
C6 0.0263(18) 0.0207(18) 0.0194(18) -0.0029(14) 0.0080(15) 0.0085(14)
C7 0.038(2) 0.0091(16) 0.027(2) -0.0017(14) 0.0059(17) 0.0011(14)
C8 0.0338(19) 0.0104(16) 0.026(2) 0.0043(14) 0.0037(16) -0.0008(14)
C9 0.0292(18) 0.0271(19) 0.0126(17) 0.0016(14) 0.0033(15) -0.0035(15)
C10 0.0278(18) 0.033(2) 0.0201(19) 0.0073(15) 0.0054(16) 0.0144(16)
C11 0.036(2) 0.0192(18) 0.0218(19) 0.0037(14) 0.0065(17) -0.0066(15)
C12 0.0302(19) 0.032(2) 0.025(2) 0.0043(16) 0.0039(17) 0.0156(16)
C13 0.0285(18) 0.0153(17) 0.0172(17) -0.0035(13) 0.0090(15) -0.0016(14)
C14 0.0261(18) 0.0254(19) 0.0165(18) -0.0027(14) 0.0026(15) -0.0054(15)
C15 0.0209(17) 0.0246(19) 0.028(2) -0.0008(15) 0.0076(16) -0.0068(14)
C16 0.0295(18) 0.0117(16) 0.0256(19) 0.0033(14) 0.0134(16) -0.0022(14)
C17 0.0324(19) 0.028(2) 0.0164(18) 0.0104(15) 0.0050(16) 0.0038(15)
C18 0.0285(19) 0.033(2) 0.0145(18) 0.0020(15) -0.0026(15) 0.0003(16)
C19 0.0172(16) 0.0268(19) 0.031(2) -0.0003(15) 0.0067(16) 0.0005(14)
C20 0.0200(16) 0.0227(18) 0.0235(19) -0.0006(14) 0.0092(15) 0.0057(14)
C21 0.0190(17) 0.029(2) 0.041(2) 0.0037(17) -0.0013(17) 0.0053(15)
C22 0.041(2) 0.025(2) 0.028(2) 0.0001(16) 0.0202(18) 0.0003(16)
C23 0.034(2) 0.0194(19) 0.040(2) -0.0100(16) 0.0012(18) -0.0073(16)
C24 0.034(2) 0.0223(19) 0.0243(19) 0.0024(15) 0.0181(17) -0.0020(15)
C25 0.0209(17) 0.0173(17) 0.0151(17) -0.0015(13) 0.0033(14) 0.0011(14)
C26 0.0159(15) 0.0135(16) 0.0205(18) 0.0006(14) 0.0052(14) 0.0010(12)
C27 0.0234(17) 0.0173(17) 0.0178(18) 0.0017(14) 0.0024(15) 0.0007(14)
C28 0.0201(16) 0.0152(17) 0.0200(18) -0.0019(14) 0.0041(14) 0.0034(13)
C29 0.036(2) 0.039(2) 0.030(2) -0.0025(18) 0.0027(19) 0.015(2)
C30 0.032(2) 0.048(3) 0.038(2) -0.003(2) 0.0077(19) 0.0038(19)

loop_
_atom_type_symbol
_atom_type_description
_atom_type_scat_dispersion_real
_atom_type_scat_dispersion_imag
_atom_type_scat_source
C C 0.0033 0.0016 'International Tables Vol C Tables 4.2.6.8 and 6.1.1.4'
H H 0.0000 0.0000 'International Tables Vol C Tables 4.2.6.8 and 6.1.1.4'
N N 0.0061 0.0033 'International Tables Vol C Tables 4.2.6.8 and 6.1.1.4'
Co Co 0.3494 0.9721 'International Tables Vol C Tables 4.2.6.8 and 6.1.1.4'
Se Se -0.0929 2.2259 'International Tables Vol C Tables 4.2.6.8 and 6.1.1.4'

loop_
_geom_angle_atom_site_label_1
_geom_angle_atom_site_label_2
_geom_angle_atom_site_label_3
_geom_angle
N9 Co1 N10 83.85(11)
N9 Co1 N3 92.57(10)
N10 Co1 N3 108.53(11)
N9 Co1 N1 110.66(10)
N10 Co1 N1 96.25(10)
N3 Co1 N1 147.80(10)
N9 Co1 N2 167.46(10)
N10 Co1 N2 89.14(10)
N3 Co1 N2 79.79(10)
N1 Co1 N2 80.38(10)
N9 Co1 N4 86.42(10)
N10 Co1 N4 167.10(11)
N3 Co1 N4 80.31(10)
N1 Co1 N4 79.29(9)
N2 Co1 N4 101.90(10)
N11 Co2 N12 85.88(11)
N11 Co2 N8 99.48(11)
N12 Co2 N8 104.22(11)
N11 Co2 N6 104.43(11)
N12 Co2 N6 98.96(11)
N8 Co2 N6 147.67(10)
N11 Co2 N5 172.12(10)
N12 Co2 N5 86.85(10)
N8 Co2 N5 79.39(10)
N6 Co2 N5 79.71(9)
N11 Co2 N7 85.88(10)
N12 Co2 N7 171.12(10)
N8 Co2 N7 80.43(10)
N6 Co2 N7 79.92(10)
N5 Co2 N7 101.54(9)
C1 N1 C9 108.8(3)
C1 N1 C8 111.9(3)
C9 N1 C8 109.2(3)
C1 N1 Co1 105.76(18)
C9 N1 Co1 109.84(19)
C8 N1 Co1 111.25(19)
C10 N2 C3 109.5(2)
C10 N2 C2 108.3(3)
C3 N2 C2 112.1(3)
C10 N2 Co1 112.8(2)
C3 N2 Co1 105.66(18)
C2 N2 Co1 108.47(19)
C11 N3 C4 107.9(2)
C11 N3 C5 108.0(2)
C4 N3 C5 112.4(2)
C11 N3 Co1 111.73(19)
C4 N3 Co1 110.65(18)
C5 N3 Co1 106.19(18)
C7 N4 C6 112.6(3)
C7 N4 C12 108.8(3)
C6 N4 C12 109.1(3)
C7 N4 Co1 104.86(19)
C6 N4 Co1 107.84(18)
C12 N4 Co1 113.6(2)
C20 N5 C13 112.3(2)
C20 N5 C24 109.1(2)
C13 N5 C24 108.0(3)
C20 N5 Co2 105.69(18)
C13 N5 Co2 107.57(17)
C24 N5 Co2 114.27(19)
C21 N6 C14 108.3(3)
C21 N6 C15 108.8(3)
C14 N6 C15 112.2(3)
C21 N6 Co2 109.2(2)
C14 N6 Co2 107.91(19)
C15 N6 Co2 110.4(2)
C17 N7 C22 108.8(3)
C17 N7 C16 112.2(3)
C22 N7 C16 108.9(3)
C17 N7 Co2 106.23(18)
C22 N7 Co2 116.1(2)
C16 N7 Co2 104.70(19)
C23 N8 C19 108.3(3)
C23 N8 C18 108.5(3)
C19 N8 C18 111.5(3)
C23 N8 Co2 109.6(2)
C19 N8 Co2 111.4(2)
C18 N8 Co2 107.5(2)
C25 N9 Co1 153.2(3)
C26 N10 Co1 155.4(3)
C27 N11 Co2 175.1(3)
C28 N12 Co2 175.3(3)
N1 C1 C2 112.1(3)
N1 C1 H1A 109.2
C2 C1 H1A 109.2
N1 C1 H1B 109.2
C2 C1 H1B 109.2
H1A C1 H1B 107.9
N2 C2 C1 108.9(3)
N2 C2 H2A 109.9
C1 C2 H2A 109.9
N2 C2 H2B 109.9
C1 C2 H2B 109.9
H2A C2 H2B 108.3
N2 C3 C4 109.9(3)
N2 C3 H3A 109.7
C4 C3 H3A 109.7
N2 C3 H3B 109.7
C4 C3 H3B 109.7
H3A C3 H3B 108.2
N3 C4 C3 113.1(3)
N3 C4 H4A 109.0
C3 C4 H4A 109.0
N3 C4 H4B 109.0
C3 C4 H4B 109.0
H4A C4 H4B 107.8
N3 C5 C6 111.8(3)
N3 C5 H5A 109.3
C6 C5 H5A 109.3
N3 C5 H5B 109.3
C6 C5 H5B 109.3
H5A C5 H5B 107.9
N4 C6 C5 109.7(3)
N4 C6 H6A 109.7
C5 C6 H6A 109.7
N4 C6 H6B 109.7
C5 C6 H6B 109.7
H6A C6 H6B 108.2
N4 C7 C8 111.3(3)
N4 C7 H7A 109.4
C8 C7 H7A 109.4
N4 C7 H7B 109.4
C8 C7 H7B 109.4
H7A C7 H7B 108.0
N1 C8 C7 112.4(3)
N1 C8 H8A 109.1
C7 C8 H8A 109.1
N1 C8 H8B 109.1
C7 C8 H8B 109.1
H8A C8 H8B 107.9
N1 C9 H9A 109.5
N1 C9 H9B 109.5
H9A C9 H9B 109.5
N1 C9 H9C 109.5
H9A C9 H9C 109.5
H9B C9 H9C 109.5
N2 C10 H10A 109.5
N2 C10 H10B 109.5
H10A C10 H10B 109.5
N2 C10 H10C 109.5
H10A C10 H10C 109.5
H10B C10 H10C 109.5
N3 C11 H11A 109.5
N3 C11 H11B 109.5
H11A C11 H11B 109.5
N3 C11 H11C 109.5
H11A C11 H11C 109.5
H11B C11 H11C 109.5
N4 C12 H12A 109.5
N4 C12 H12B 109.5
H12A C12 H12B 109.5
N4 C12 H12C 109.5
H12A C12 H12C 109.5
H12B C12 H12C 109.5
N5 C13 C14 108.6(3)
N5 C13 H13A 110.0
C14 C13 H13A 110.0
N5 C13 H13B 110.0
C14 C13 H13B 110.0
H13A C13 H13B 108.4
N6 C14 C13 112.4(3)
N6 C14 H14A 109.1
C13 C14 H14A 109.1
N6 C14 H14B 109.1
C13 C14 H14B 109.1
H14A C14 H14B 107.8
N6 C15 C16 113.4(3)
N6 C15 H15A 108.9
C16 C15 H15A 108.9
N6 C15 H15B 108.9
C16 C15 H15B 108.9
H15A C15 H15B 107.7
N7 C16 C15 109.8(3)
N7 C16 H16A 109.7
C15 C16 H16A 109.7
N7 C16 H16B 109.7
C15 C16 H16B 109.7
H16A C16 H16B 108.2
N7 C17 C18 109.4(3)
N7 C17 H17A 109.8
C18 C17 H17A 109.8
N7 C17 H17B 109.8
C18 C17 H17B 109.8
H17A C17 H17B 108.2
N8 C18 C17 112.5(3)
N8 C18 H18A 109.1
C17 C18 H18A 109.1
N8 C18 H18B 109.1
C17 C18 H18B 109.1
H18A C18 H18B 107.8
N8 C19 C20 113.1(3)
N8 C19 H19A 109.0
C20 C19 H19A 109.0
N8 C19 H19B 109.0
C20 C19 H19B 109.0
H19A C19 H19B 107.8
N5 C20 C19 109.5(3)
N5 C20 H20A 109.8
C19 C20 H20A 109.8
N5 C20 H20B 109.8
C19 C20 H20B 109.8
H20A C20 H20B 108.2
N6 C21 H21A 109.5
N6 C21 H21B 109.5
H21A C21 H21B 109.5
N6 C21 H21C 109.5
H21A C21 H21C 109.5
H21B C21 H21C 109.5
N7 C22 H22A 109.5
N7 C22 H22B 109.5
H22A C22 H22B 109.5
N7 C22 H22C 109.5
H22A C22 H22C 109.5
H22B C22 H22C 109.5
N8 C23 H23A 109.5
N8 C23 H23B 109.5
H23A C23 H23B 109.5
N8 C23 H23C 109.5
H23A C23 H23C 109.5
H23B C23 H23C 109.5
N5 C24 H24A 109.5
N5 C24 H24B 109.5
H24A C24 H24B 109.5
N5 C24 H24C 109.5
H24A C24 H24C 109.5
H24B C24 H24C 109.5
N9 C25 Se1 178.8(3)
N10 C26 Se2 179.2(3)
N11 C27 Se3 178.8(3)
N12 C28 Se4 179.2(3)
N13 C29 C30 179.1(5)
C29 C30 H30A 109.5
C29 C30 H30B 109.5
H30A C30 H30B 109.5
C29 C30 H30C 109.5
H30A C30 H30C 109.5
H30B C30 H30C 109.5

loop_
_geom_bond_atom_site_label_1
_geom_bond_atom_site_label_2
_geom_bond_distance
Se1 C25 1.797(3)
Se2 C26 1.795(3)
Se3 C27 1.785(3)
Se4 C28 1.789(3)
Co1 N9 2.073(3)
Co1 N10 2.080(3)
Co1 N3 2.192(3)
Co1 N1 2.195(3)
Co1 N2 2.252(3)
Co1 N4 2.276(3)
Co2 N11 2.081(3)
Co2 N12 2.083(3)
Co2 N8 2.161(3)
Co2 N6 2.174(3)
Co2 N5 2.304(2)
Co2 N7 2.307(3)
N1 C1 1.483(4)
N1 C9 1.483(4)
N1 C8 1.496(4)
N2 C10 1.484(4)
N2 C3 1.484(4)
N2 C2 1.487(4)
N3 C11 1.485(4)
N3 C4 1.488(4)
N3 C5 1.495(4)
N4 C7 1.473(4)
N4 C6 1.484(4)
N4 C12 1.487(4)
N5 C20 1.471(4)
N5 C13 1.480(4)
N5 C24 1.489(4)
N6 C21 1.482(4)
N6 C14 1.486(4)
N6 C15 1.495(4)
N7 C17 1.479(4)
N7 C22 1.482(4)
N7 C16 1.485(4)
N8 C23 1.483(4)
N8 C19 1.487(4)
N8 C18 1.489(4)
N9 C25 1.160(4)
N10 C26 1.158(4)
N11 C27 1.172(4)
N12 C28 1.159(4)
N13 C29 1.126(5)
C1 C2 1.513(5)
C1 H1A 0.9700
C1 H1B 0.9700
C2 H2A 0.9700
C2 H2B 0.9700
C3 C4 1.521(4)
C3 H3A 0.9700
C3 H3B 0.9700
C4 H4A 0.9700
C4 H4B 0.9700
C5 C6 1.510(4)
C5 H5A 0.9700
C5 H5B 0.9700
C6 H6A 0.9700
C6 H6B 0.9700
C7 C8 1.512(5)
C7 H7A 0.9700
C7 H7B 0.9700
C8 H8A 0.9700
C8 H8B 0.9700
C9 H9A 0.9600
C9 H9B 0.9600
C9 H9C 0.9600
C10 H10A 0.9600
C10 H10B 0.9600
C10 H10C 0.9600
C11 H11A 0.9600
C11 H11B 0.9600
C11 H11C 0.9600
C12 H12A 0.9600
C12 H12B 0.9600
C12 H12C 0.9600
C13 C14 1.517(4)
C13 H13A 0.9700
C13 H13B 0.9700
C14 H14A 0.9700
C14 H14B 0.9700
C15 C16 1.511(5)
C15 H15A 0.9700
C15 H15B 0.9700
C16 H16A 0.9700
C16 H16B 0.9700
C17 C18 1.508(5)
C17 H17A 0.9700
C17 H17B 0.9700
C18 H18A 0.9700
C18 H18B 0.9700
C19 C20 1.523(5)
C19 H19A 0.9700
C19 H19B 0.9700
C20 H20A 0.9700
C20 H20B 0.9700
C21 H21A 0.9600
C21 H21B 0.9600
C21 H21C 0.9600
C22 H22A 0.9600
C22 H22B 0.9600
C22 H22C 0.9600
C23 H23A 0.9600
C23 H23B 0.9600
C23 H23C 0.9600
C24 H24A 0.9600
C24 H24B 0.9600
C24 H24C 0.9600
C29 C30 1.443(6)
C30 H30A 0.9600
C30 H30B 0.9600
C30 H30C 0.9600

loop_
_geom_hbond_atom_site_label_D
_geom_hbond_atom_site_label_H
_geom_hbond_atom_site_label_A
_geom_hbond_distance_DH
_geom_hbond_distance_HA
_geom_hbond_distance_DA
_geom_hbond_angle_DHA
_geom_hbond_site_symmetry_A
C30 H30C Se4 0.96 2.99 3.848(4) 149.8 .
C24 H24C Se4 0.96 3.13 4.089(3) 173.4 3_765
C24 H24A N13 0.96 2.69 3.626(5) 165.3 1_655
C19 H19A Se2 0.97 3.16 3.941(4) 139.0 3_766
C18 H18B Se3 0.97 3.11 4.040(3) 161.1 3_766
C16 H16B Se1 0.97 3.00 3.802(3) 141.5 3_666
C16 H16A Se2 0.97 3.10 3.899(3) 140.2 3_666
C10 H10B Se4 0.96 2.96 3.770(4) 143.1 1_556
C10 H10A Se1 0.96 3.07 4.029(3) 174.1 1_655
C4 H4B Se1 0.97 2.93 3.828(3) 155.0 4_676
C4 H4A Se4 0.97 3.03 3.998(3) 174.5 1_556
C1 H1B Se1 0.97 3.04 4.001(4) 171.5 1_655

loop_
_geom_torsion_atom_site_label_1
_geom_torsion_atom_site_label_2
_geom_torsion_atom_site_label_3
_geom_torsion_atom_site_label_4
_geom_torsion
C9 N1 C1 C2 -165.1(3)
C8 N1 C1 C2 74.2(3)
Co1 N1 C1 C2 -47.1(3)
C10 N2 C2 C1 88.8(3)
C3 N2 C2 C1 -150.3(3)
Co1 N2 C2 C1 -34.0(3)
N1 C1 C2 N2 56.3(4)
C10 N2 C3 C4 -74.9(3)
C2 N2 C3 C4 164.9(3)
Co1 N2 C3 C4 46.9(3)
C11 N3 C4 C3 146.1(3)
C5 N3 C4 C3 -94.9(3)
Co1 N3 C4 C3 23.6(3)
N2 C3 C4 N3 -48.9(3)
C11 N3 C5 C6 -166.6(3)
C4 N3 C5 C6 74.5(3)
Co1 N3 C5 C6 -46.6(3)
C7 N4 C6 C5 -149.6(3)
C12 N4 C6 C5 89.5(3)
Co1 N4 C6 C5 -34.3(3)
N3 C5 C6 N4 56.2(3)
C6 N4 C7 C8 164.7(3)
C12 N4 C7 C8 -74.2(3)
Co1 N4 C7 C8 47.7(3)
C1 N1 C8 C7 -95.9(3)
C9 N1 C8 C7 143.6(3)
Co1 N1 C8 C7 22.2(3)
N4 C7 C8 N1 -48.7(4)
C20 N5 C13 C14 153.0(3)
C24 N5 C13 C14 -86.6(3)
Co2 N5 C13 C14 37.1(3)
C21 N6 C14 C13 162.3(3)
C15 N6 C14 C13 -77.7(3)
Co2 N6 C14 C13 44.1(3)
N5 C13 C14 N6 -56.2(3)
C21 N6 C15 C16 -149.0(3)
C14 N6 C15 C16 91.2(3)
Co2 N6 C15 C16 -29.1(3)
C17 N7 C16 C15 -160.3(3)
C22 N7 C16 C15 79.3(3)
Co2 N7 C16 C15 -45.5(3)
N6 C15 C16 N7 52.4(4)
C22 N7 C17 C18 -88.0(3)
C16 N7 C17 C18 151.5(3)
Co2 N7 C17 C18 37.6(3)
C23 N8 C18 C17 162.2(3)
C19 N8 C18 C17 -78.6(3)
Co2 N8 C18 C17 43.7(3)
N7 C17 C18 N8 -56.8(4)
C23 N8 C19 C20 -149.0(3)
C18 N8 C19 C20 91.7(3)
Co2 N8 C19 C20 -28.4(3)
C13 N5 C20 C19 -161.8(3)
C24 N5 C20 C19 78.5(3)
Co2 N5 C20 C19 -44.8(3)
N8 C19 C20 N5 51.0(4)
